data_7719532
loop_
_publ_author_name
'Ci&#x17c;man, Agnieszka'
'Kowalska, Dorota A.'
'Szarek, Pawe&#x142;'
'Medycki, Wojciech'
'W&#xf3;jcik, Natalia A'
'Gusowski, Marek'
'Trzebiatowska, Monika'
'Bartosiewicz, Adam'
'Filevska, Liudmyla'
'Staniorowski, Piotr'
'Jach, Ewelina'

_publ_section_title
;
 Indications of ferroelectric behaviour near room temperature in the
 organic-inorganic hybrid Q<sub>2</sub>CuBr<sub>4</sub>.
;
_journal_issue 42
_journal_name_full 'Dalton transactions (Cambridge, England : 2003)'
_journal_page_first 15816
_journal_page_last 15832
_journal_paper_doi 10.1039/d5dt01668a
_journal_volume 54
_journal_year 2025
_chemical_formula_moiety 'Br4 Cu, 2(C7 H14 N)'
_chemical_formula_sum 'C14 H28 Br4 Cu N2'
_chemical_formula_weight 607.56
_space_group_crystal_system monoclinic
_space_group_IT_number 7
_space_group_name_Hall 'P -2yc'
_space_group_name_H-M_alt 'P 1 c 1'
_atom_sites_solution_hydrogens geom
_audit_creation_date 2025-01-15
_audit_creation_method
;
Olex2 1.5
(compiled 2022.04.07 svn.rca3783a0 for OlexSys, GUI svn.r6498)
;
_audit_update_record
;
2025-01-15 deposited with the CCDC.	2025-09-26 downloaded from the CCDC.
;
_cell_angle_alpha 90
_cell_angle_beta 94.15(2)
_cell_angle_gamma 90
_cell_formula_units_Z 4
_cell_length_a 9.450(2)
_cell_length_b 16.929(4)
_cell_length_c 12.435(3)
_cell_measurement_reflns_used 20609
_cell_measurement_temperature 99.8(6)
_cell_measurement_theta_max 29.2570
_cell_measurement_theta_min 3.4680
_cell_volume 1984.1(8)
_computing_cell_refinement 'CrysAlisPro 1.171.39.46 (Rigaku OD, 2018)'
_computing_data_collection 'CrysAlisPro 1.171.39.46 (Rigaku OD, 2018)'
_computing_data_reduction 'CrysAlisPro 1.171.39.46 (Rigaku OD, 2018)'
_computing_molecular_graphics 'Olex2 1.5 (Dolomanov et al., 2009)'
_computing_publication_material 'Olex2 1.5 (Dolomanov et al., 2009)'
_computing_structure_refinement 'SHELXL 2018/3 (Sheldrick, 2015)'
_diffrn_ambient_temperature 99.8(6)
_diffrn_detector_area_resol_mean 10.6249
_diffrn_detector_type Atlas
_diffrn_measured_fraction_theta_full 0.999
_diffrn_measured_fraction_theta_max 0.980
_diffrn_measurement_details
;
List of Runs (angles in degrees, time in seconds):

  # Type    Start    End  Width  t~exp~   \w     \q     \k     \f   Frames
#--------------------------------------------------------------------------
  1  \w    -23.00  97.00   0.60    7.50    --   13.31  77.00 150.00  200
  2  \w    -23.00  97.00   0.60    7.50    --   13.31  77.00 -30.00  200
  3  \w    -23.00  97.00   0.60    7.50    --   13.31  77.00  30.00  200
  4  \w    -50.00  70.00   0.60    7.50    --  -14.40  77.00  60.00  200
  5  \w     35.00 104.60   0.60    7.50    --   13.31 178.00  60.00  116
  6  \w   -105.00 -37.80   0.60    7.50    --  -14.40 178.00  60.00  112
  7  \w   -105.00 -33.00   0.60    7.50    --  -14.40 178.00 150.00  120
;
_diffrn_measurement_device 'four-circle diffractometer'
_diffrn_measurement_device_type 'Xcalibur, Atlas'
_diffrn_measurement_method '\w scans'
_diffrn_radiation_type MoK\a
_diffrn_radiation_wavelength 0.71073
_diffrn_reflns_av_R_equivalents 0.0251
_diffrn_reflns_av_unetI/netI 0.0256
_diffrn_reflns_Laue_measured_fraction_full 0.999
_diffrn_reflns_Laue_measured_fraction_max 0.980
_diffrn_reflns_limit_h_max 12
_diffrn_reflns_limit_h_min -12
_diffrn_reflns_limit_k_max 22
_diffrn_reflns_limit_k_min -22
_diffrn_reflns_limit_l_max 16
_diffrn_reflns_limit_l_min -15
_diffrn_reflns_number 33758
_diffrn_reflns_point_group_measured_fraction_full 0.998
_diffrn_reflns_point_group_measured_fraction_max 0.941
_diffrn_reflns_theta_full 25.242
_diffrn_reflns_theta_max 28.323
_diffrn_reflns_theta_min 2.473
_exptl_absorpt_coefficient_mu 9.152
_exptl_absorpt_correction_T_max 0.328
_exptl_absorpt_correction_T_min 0.171
_exptl_absorpt_correction_type gaussian
_exptl_absorpt_process_details
;
CrysAlisPro 1.171.39.46 (Rigaku Oxford Diffraction, 2018)
Numerical absorption correction based on gaussian integration over
			a multifaceted crystal model
Empirical absorption correction using spherical harmonics,
 implemented in SCALE3 ABSPACK scaling algorithm.
;
_exptl_crystal_colour black
_exptl_crystal_colour_primary black
_exptl_crystal_density_diffrn 2.034
_exptl_crystal_description block
_exptl_crystal_F_000 1180
_exptl_crystal_size_max 0.293
_exptl_crystal_size_mid 0.233
_exptl_crystal_size_min 0.169
_refine_diff_density_max 0.414
_refine_diff_density_min -0.387
_refine_diff_density_rms 0.075
_refine_ls_abs_structure_details
;
 Refined as an inversion twin.
;
_refine_ls_abs_structure_Flack 0.476(8)
_refine_ls_extinction_coef 0.00046(8)
_refine_ls_extinction_expression Fc^*^=kFc[1+0.001xFc^2^\l^3^/sin(2\q)]^-1/4^
_refine_ls_extinction_method 'SHELXL-2018/3 (Sheldrick 2018)'
_refine_ls_goodness_of_fit_ref 1.046
_refine_ls_hydrogen_treatment constr
_refine_ls_matrix_type full
_refine_ls_number_parameters 381
_refine_ls_number_reflns 9302
_refine_ls_number_restraints 8
_refine_ls_restrained_S_all 1.050
_refine_ls_R_factor_all 0.0225
_refine_ls_R_factor_gt 0.0200
_refine_ls_shift/su_max 0.001
_refine_ls_shift/su_mean 0.000
_refine_ls_structure_factor_coef Fsqd
_refine_ls_weighting_details 'w=1/[\s^2^(Fo^2^)+(0.0173P)^2^+0.6854P] where P=(Fo^2^+2Fc^2^)/3'
_refine_ls_weighting_scheme calc
_refine_ls_wR_factor_gt 0.0400
_refine_ls_wR_factor_ref 0.0407
_reflns_Friedel_coverage 0.916
_reflns_Friedel_fraction_full 0.997
_reflns_Friedel_fraction_max 0.902
_reflns_number_gt 8872
_reflns_number_total 9302
_reflns_threshold_expression 'I > 2\s(I)'
_cod_data_source_file d5dt01668a2.cif
_cod_data_source_block QCuBr_100K
_cod_depositor_comments 'Adding full bibliography for 7719531--7719532.cif.'
_cod_database_code 7719532
_shelx_shelxl_version_number 2018/3
_shelx_space_group_comment
;
The symmetry employed for this shelxl refinement is uniquely defined
by the following loop, which should always be used as a source of
symmetry information in preference to the above space-group names.
They are only intended as comments.
;
_olex2_refinement_description
;
1. Twinned data refinement
 Scales: 0.524(8)
 0.476(8)
2. Fixed Uiso
 At 1.2 times of:
  All C(H) groups, All C(H,H) groups, All N(H) groups
3. Uiso/Uaniso restraints and constraints
Uanis(C15) \\sim Ueq: with sigma of 0.01 and sigma for terminal atoms of 0.02
4.a Ternary CH refined with riding coordinates:
 N1(H1), C7(H7), N2(H2), C14(H14), N3(H3), C21(H21), N4(H4), C28(H28)
4.b Secondary CH2 refined with riding coordinates:
 C1(H1A,H1B), C2(H2A,H2B), C3(H3A,H3B), C4(H4A,H4B), C5(H5A,H5B), C6(H6A,H6B),
 C8(H8A,H8B), C9(H9A,H9B), C10(H10A,H10B), C11(H11A,H11B), C12(H12A,H12B),
 C13(H13A,H13B), C15(H15A,H15B), C16(H16A,H16B), C17(H17A,H17B), C18(H18A,H18B),
  C19(H19A,H19B), C20(H20A,H20B), C22(H22A,H22B), C23(H23A,H23B), C24(H24A,
 H24B), C25(H25A,H25B), C26(H26A,H26B), C27(H27A,H27B)
;
_olex2_submission_special_instructions 'No special instructions were received'
_oxdiff_exptl_absorpt_empirical_details
;
Empirical correction (ABSPACK) includes:
- Absorption correction using spherical harmonics
- Frame scaling
;

loop_
_space_group_symop_operation_xyz
'x, y, z'
'x, -y, z+1/2'

loop_
_atom_site_label
_atom_site_type_symbol
_atom_site_fract_x
_atom_site_fract_y
_atom_site_fract_z
_atom_site_U_iso_or_equiv
_atom_site_adp_type
_atom_site_occupancy
_atom_site_site_symmetry_order
_atom_site_calc_flag
_atom_site_refinement_flags_posn
_atom_site_refinement_flags_adp
_atom_site_refinement_flags_occupancy
_atom_site_disorder_assembly
_atom_site_disorder_group
Br1 Br 0.72055(4) 0.78954(2) 0.33832(3) 0.01669(9) Uani 1 1 d . . . . .
Br2 Br 0.70486(4) 0.63366(3) 0.05393(3) 0.02080(10) Uani 1 1 d . . . . .
Br3 Br 0.52611(4) 0.60462(2) 0.29947(3) 0.01820(9) Uani 1 1 d . . . . .
Br4 Br 0.97867(4) 0.63883(2) 0.28037(4) 0.01954(10) Uani 1 1 d . . . . .
Cu1 Cu 0.73486(5) 0.66704(3) 0.24058(4) 0.01432(11) Uani 1 1 d . . . . .
Br5 Br 0.23943(4) 0.71136(2) 0.66048(3) 0.01591(9) Uani 1 1 d . . . . .
Br6 Br 0.30022(4) 0.85840(3) 0.95128(3) 0.01870(9) Uani 1 1 d . . . . .
Br7 Br 0.49901(4) 0.86968(2) 0.70825(3) 0.01787(9) Uani 1 1 d . . . . .
Br8 Br 0.04540(5) 0.88904(2) 0.72056(4) 0.02201(10) Uani 1 1 d . . . . .
Cu2 Cu 0.26965(5) 0.83085(3) 0.76340(4) 0.01380(11) Uani 1 1 d . . . . .
N1 N 0.3600(3) 0.5840(2) 0.0279(3) 0.0144(7) Uani 1 1 d . . . . .
H1 H 0.456701 0.596992 0.061099 0.017 Uiso 1 1 calc R U . . .
C1 C 0.3641(5) 0.5815(3) -0.0929(3) 0.0198(10) Uani 1 1 d . . . . .
H1A H 0.446102 0.549730 -0.112913 0.024 Uiso 1 1 calc R U . . .
H1B H 0.374196 0.635660 -0.121471 0.024 Uiso 1 1 calc R U . . .
C2 C 0.2260(5) 0.5446(3) -0.1403(4) 0.0201(9) Uani 1 1 d . . . . .
H2A H 0.241595 0.488284 -0.157634 0.024 Uiso 1 1 calc R U . . .
H2B H 0.192825 0.572254 -0.207614 0.024 Uiso 1 1 calc R U . . .
C3 C 0.3160(5) 0.5053(3) 0.0678(4) 0.0227(10) Uani 1 1 d . . . . .
H3A H 0.333297 0.502550 0.147206 0.027 Uiso 1 1 calc R U . . .
H3B H 0.371562 0.462943 0.035577 0.027 Uiso 1 1 calc R U . . .
C4 C 0.1569(5) 0.4944(3) 0.0353(4) 0.0229(10) Uani 1 1 d . . . . .
H4A H 0.138053 0.439347 0.011712 0.027 Uiso 1 1 calc R U . . .
H4B H 0.100630 0.505486 0.097720 0.027 Uiso 1 1 calc R U . . .
C5 C 0.2566(5) 0.6467(3) 0.0588(4) 0.0200(9) Uani 1 1 d . . . . .
H5A H 0.296215 0.699883 0.047233 0.024 Uiso 1 1 calc R U . . .
H5B H 0.238326 0.641429 0.135887 0.024 Uiso 1 1 calc R U . . .
C6 C 0.1188(5) 0.6353(3) -0.0120(4) 0.0229(10) Uani 1 1 d . . . . .
H6A H 0.036245 0.644243 0.031149 0.027 Uiso 1 1 calc R U . . .
H6B H 0.114146 0.673992 -0.071935 0.027 Uiso 1 1 calc R U . . .
C7 C 0.1145(4) 0.5517(3) -0.0570(4) 0.0188(9) Uani 1 1 d . . . . .
H7 H 0.017773 0.538783 -0.090398 0.023 Uiso 1 1 calc R U . . .
N2 N 0.7426(4) 0.6710(2) 0.5522(3) 0.0176(8) Uani 1 1 d . . . . .
H2 H 0.732904 0.690487 0.476099 0.021 Uiso 1 1 calc R U . . .
C8 C 0.8099(6) 0.5911(3) 0.5541(4) 0.0403(15) Uani 1 1 d . . . . .
H8A H 0.895989 0.591896 0.513287 0.048 Uiso 1 1 calc R U . . .
H8B H 0.742935 0.551776 0.520478 0.048 Uiso 1 1 calc R U . . .
C9 C 0.8493(7) 0.5690(3) 0.6726(4) 0.0447(16) Uani 1 1 d . . . . .
H9A H 0.824554 0.513046 0.685218 0.054 Uiso 1 1 calc R U . . .
H9B H 0.952602 0.575511 0.689393 0.054 Uiso 1 1 calc R U . . .
C10 C 0.8339(6) 0.7281(3) 0.6195(4) 0.0407(15) Uani 1 1 d . . . . .
H10A H 0.796925 0.782552 0.609145 0.049 Uiso 1 1 calc R U . . .
H10B H 0.932381 0.726794 0.597321 0.049 Uiso 1 1 calc R U . . .
C11 C 0.8313(7) 0.7043(3) 0.7370(4) 0.0434(15) Uani 1 1 d . . . . .
H11A H 0.928930 0.704873 0.771767 0.052 Uiso 1 1 calc R U . . .
H11B H 0.773473 0.742382 0.775376 0.052 Uiso 1 1 calc R U . . .
C12 C 0.5993(4) 0.6673(3) 0.5942(4) 0.0246(10) Uani 1 1 d . . . . .
H12A H 0.533517 0.637506 0.543689 0.029 Uiso 1 1 calc R U . . .
H12B H 0.561087 0.721259 0.602239 0.029 Uiso 1 1 calc R U . . .
C13 C 0.6142(5) 0.6256(4) 0.7044(5) 0.0497(18) Uani 1 1 d . . . . .
H13A H 0.560011 0.654865 0.756779 0.060 Uiso 1 1 calc R U . . .
H13B H 0.575073 0.571457 0.697484 0.060 Uiso 1 1 calc R U . . .
C14 C 0.7687(5) 0.6220(3) 0.7444(4) 0.0212(10) Uani 1 1 d . . . . .
H14 H 0.778696 0.602627 0.820568 0.025 Uiso 1 1 calc R U . . .
N3 N 0.2559(4) 0.8336(2) 0.4520(3) 0.0223(9) Uani 1 1 d . . . . .
H3 H 0.264998 0.816722 0.529223 0.027 Uiso 1 1 calc R U . . .
C15 C 0.3203(9) 0.9138(4) 0.4433(4) 0.063(2) Uani 1 1 d . U . . .
H15A H 0.415786 0.914809 0.481590 0.076 Uiso 1 1 calc R U . . .
H15B H 0.260489 0.953684 0.476611 0.076 Uiso 1 1 calc R U . . .
C16 C 0.3310(7) 0.9331(3) 0.3234(4) 0.0397(14) Uani 1 1 d . . . . .
H16A H 0.300388 0.988150 0.308486 0.048 Uiso 1 1 calc R U . . .
H16B H 0.430392 0.927425 0.304321 0.048 Uiso 1 1 calc R U . . .
C17 C 0.1029(5) 0.8353(3) 0.4143(4) 0.0292(11) Uani 1 1 d . . . . .
H17A H 0.048834 0.866178 0.465106 0.035 Uiso 1 1 calc R U . . .
H17B H 0.064213 0.780929 0.410430 0.035 Uiso 1 1 calc R U . . .
C18 C 0.0898(5) 0.8737(3) 0.3022(4) 0.0323(12) Uani 1 1 d . . . . .
H18A H 0.023533 0.842772 0.253298 0.039 Uiso 1 1 calc R U . . .
H18B H 0.051609 0.927927 0.307362 0.039 Uiso 1 1 calc R U . . .
C19 C 0.3310(6) 0.7752(3) 0.3869(5) 0.0468(16) Uani 1 1 d . . . . .
H19A H 0.298457 0.721025 0.402285 0.056 Uiso 1 1 calc R U . . .
H19B H 0.434556 0.777979 0.405542 0.056 Uiso 1 1 calc R U . . .
C20 C 0.2988(6) 0.7944(3) 0.2676(4) 0.0326(12) Uani 1 1 d . . . . .
H20A H 0.387035 0.791570 0.229433 0.039 Uiso 1 1 calc R U . . .
H20B H 0.230748 0.755351 0.234528 0.039 Uiso 1 1 calc R U . . .
C21 C 0.2364(5) 0.8764(3) 0.2571(4) 0.0181(9) Uani 1 1 d . . . . .
H21 H 0.227775 0.893147 0.179765 0.022 Uiso 1 1 calc R U . . .
N4 N 0.6407(4) 0.9126(2) 0.9727(3) 0.0161(8) Uani 1 1 d . . . . .
H4 H 0.544462 0.900382 0.937835 0.019 Uiso 1 1 calc R U . . .
C22 C 0.6307(5) 0.9220(3) 1.0925(4) 0.0235(10) Uani 1 1 d . . . . .
H22A H 0.612246 0.870113 1.125510 0.028 Uiso 1 1 calc R U . . .
H22B H 0.551639 0.958018 1.106650 0.028 Uiso 1 1 calc R U . . .
C23 C 0.7712(4) 0.9559(3) 1.1412(4) 0.0170(9) Uani 1 1 d . . . . .
H23A H 0.760711 1.013119 1.155189 0.020 Uiso 1 1 calc R U . . .
H23B H 0.798929 0.929392 1.210512 0.020 Uiso 1 1 calc R U . . .
C24 C 0.6929(5) 0.9885(3) 0.9276(4) 0.0243(10) Uani 1 1 d . . . . .
H24A H 0.638128 1.033579 0.953653 0.029 Uiso 1 1 calc R U . . .
H24B H 0.680971 0.987536 0.847834 0.029 Uiso 1 1 calc R U . . .
C25 C 0.8506(5) 0.9973(3) 0.9651(4) 0.0231(10) Uani 1 1 d . . . . .
H25A H 0.910056 0.983120 0.905720 0.028 Uiso 1 1 calc R U . . .
H25B H 0.871164 1.052837 0.985920 0.028 Uiso 1 1 calc R U . . .
C26 C 0.7396(5) 0.8469(3) 0.9510(4) 0.0242(10) Uani 1 1 d . . . . .
H26A H 0.760372 0.847360 0.874086 0.029 Uiso 1 1 calc R U . . .
H26B H 0.695363 0.795598 0.966737 0.029 Uiso 1 1 calc R U . . .
C27 C 0.8782(5) 0.8574(3) 1.0228(4) 0.0227(10) Uani 1 1 d . . . . .
H27A H 0.879614 0.820849 1.085070 0.027 Uiso 1 1 calc R U . . .
H27B H 0.961038 0.845506 0.981149 0.027 Uiso 1 1 calc R U . . .
C28 C 0.8849(4) 0.9427(3) 1.0621(4) 0.0195(10) Uani 1 1 d . . . . .
H28 H 0.981099 0.954938 1.096966 0.023 Uiso 1 1 calc R U . . .

loop_
_atom_site_aniso_label
_atom_site_aniso_U_11
_atom_site_aniso_U_22
_atom_site_aniso_U_33
_atom_site_aniso_U_23
_atom_site_aniso_U_13
_atom_site_aniso_U_12
Br1 0.0200(2) 0.0124(2) 0.0179(2) 0.00109(16) 0.00273(16) -0.00017(16)
Br2 0.0151(2) 0.0335(3) 0.0139(2) -0.00300(18) 0.00143(16) -0.00439(18)
Br3 0.0160(2) 0.0196(2) 0.0193(2) 0.00064(17) 0.00312(16) -0.00485(17)
Br4 0.01380(19) 0.0201(2) 0.0242(2) -0.00367(18) -0.00243(16) 0.00096(17)
Cu1 0.0125(2) 0.0164(3) 0.0141(3) -0.0012(2) 0.00106(19) -0.0015(2)
Br5 0.0182(2) 0.01210(19) 0.0174(2) -0.00118(15) 0.00112(15) -0.00169(16)
Br6 0.0169(2) 0.0277(2) 0.0116(2) -0.00053(17) 0.00138(16) -0.00465(17)
Br7 0.0166(2) 0.0202(2) 0.0171(2) -0.00313(17) 0.00304(16) -0.00408(16)
Br8 0.0179(2) 0.0172(2) 0.0296(3) -0.00291(18) -0.00737(18) 0.00436(17)
Cu2 0.0138(2) 0.0143(2) 0.0131(3) -0.00087(19) -0.00047(19) -0.00043(19)
N1 0.0111(16) 0.0140(18) 0.018(2) -0.0010(14) -0.0004(14) -0.0017(13)
C1 0.020(2) 0.028(2) 0.012(2) 0.0002(18) 0.0086(17) -0.0011(18)
C2 0.024(2) 0.021(2) 0.015(2) 0.0014(18) -0.0011(18) 0.0000(19)
C3 0.027(2) 0.015(2) 0.025(3) 0.0056(18) -0.0045(19) -0.0036(19)
C4 0.020(2) 0.023(2) 0.026(3) 0.0061(19) 0.0020(19) -0.0082(19)
C5 0.025(2) 0.016(2) 0.019(2) -0.0039(18) 0.0037(18) -0.0023(18)
C6 0.017(2) 0.024(2) 0.028(3) -0.001(2) 0.0042(19) 0.0071(19)
C7 0.013(2) 0.021(2) 0.022(2) 0.0020(18) -0.0031(17) -0.0015(17)
N2 0.0135(17) 0.024(2) 0.016(2) 0.0069(15) 0.0027(14) 0.0002(15)
C8 0.057(4) 0.045(3) 0.019(2) -0.003(2) -0.001(2) 0.036(3)
C9 0.079(4) 0.036(3) 0.018(2) -0.001(2) -0.004(3) 0.032(3)
C10 0.035(3) 0.037(3) 0.046(3) 0.016(3) -0.020(3) -0.022(2)
C11 0.061(4) 0.033(3) 0.033(3) -0.005(2) -0.020(3) -0.007(3)
C12 0.013(2) 0.042(3) 0.020(2) 0.005(2) 0.0019(17) 0.002(2)
C13 0.018(3) 0.099(5) 0.032(3) 0.029(3) 0.003(2) -0.008(3)
C14 0.020(2) 0.028(2) 0.016(3) 0.0024(19) 0.0022(18) 0.0027(19)
N3 0.025(2) 0.022(2) 0.019(2) 0.0056(16) -0.0021(16) -0.0036(16)
C15 0.111(5) 0.055(4) 0.022(3) 0.009(3) -0.016(3) -0.058(4)
C16 0.071(4) 0.029(3) 0.019(2) 0.003(2) -0.003(3) -0.024(3)
C17 0.021(2) 0.046(3) 0.022(2) 0.005(2) 0.0058(19) 0.014(2)
C18 0.024(3) 0.057(3) 0.016(2) 0.006(2) 0.0037(19) 0.018(2)
C19 0.038(3) 0.046(3) 0.061(4) 0.033(3) 0.034(3) 0.029(3)
C20 0.038(3) 0.022(3) 0.041(3) -0.001(2) 0.027(2) 0.000(2)
C21 0.024(2) 0.020(2) 0.010(2) 0.0012(17) 0.0009(17) 0.0013(18)
N4 0.0151(17) 0.0170(18) 0.016(2) 0.0009(14) -0.0014(14) -0.0018(14)
C22 0.019(2) 0.032(3) 0.020(3) -0.001(2) 0.0020(18) -0.0030(19)
C23 0.016(2) 0.020(2) 0.014(2) -0.0009(17) 0.0001(17) -0.0033(17)
C24 0.030(3) 0.022(2) 0.020(2) 0.0077(19) -0.0072(19) -0.008(2)
C25 0.027(2) 0.025(2) 0.017(2) 0.0013(19) 0.0041(19) -0.0107(19)
C26 0.025(2) 0.019(2) 0.028(3) -0.0050(19) -0.004(2) 0.0014(19)
C27 0.020(2) 0.024(3) 0.024(3) -0.0027(19) 0.0006(19) 0.0044(19)
C28 0.012(2) 0.025(2) 0.021(2) -0.0008(19) -0.0018(17) -0.0051(17)

loop_
_atom_type_symbol
_atom_type_description
_atom_type_scat_dispersion_real
_atom_type_scat_dispersion_imag
_atom_type_scat_source
C C 0.0033 0.0016 'International Tables Vol C Tables 4.2.6.8 and 6.1.1.4'
H H 0.0000 0.0000 'International Tables Vol C Tables 4.2.6.8 and 6.1.1.4'
Br Br -0.2901 2.4595 'International Tables Vol C Tables 4.2.6.8 and 6.1.1.4'
Cu Cu 0.3201 1.2651 'International Tables Vol C Tables 4.2.6.8 and 6.1.1.4'
N N 0.0061 0.0033 'International Tables Vol C Tables 4.2.6.8 and 6.1.1.4'

loop_
_exptl_crystal_face_index_h
_exptl_crystal_face_index_k
_exptl_crystal_face_index_l
_exptl_crystal_face_perp_dist
1 0 0 0.0870
-1 5 5 0.1239
0 1 0 0.1000
-5 3 0 0.0740
3 -5 -1 0.1032
0 2 -5 0.1265
0 -5 -1 0.1037
0 -2 5 0.1265
0 5 -3 0.1164
1 5 -4 0.1243
2 5 0 0.1155
-5 2 -3 0.0976
5 5 4 0.1193
5 -4 1 0.0830
0 -5 1 0.1005
1 5 4 0.1303
-5 -2 -1 0.0824
-5 -2 0 0.0842

loop_
_geom_angle_atom_site_label_1
_geom_angle_atom_site_label_2
_geom_angle_atom_site_label_3
_geom_angle
_geom_angle_site_symmetry_1
_geom_angle_site_symmetry_3
_geom_angle_publ_flag
Br2 Cu1 Br1 133.37(3) . . ?
Br2 Cu1 Br3 98.64(3) . . ?
Br3 Cu1 Br1 98.49(3) . . ?
Br4 Cu1 Br1 99.04(2) . . ?
Br4 Cu1 Br2 101.58(3) . . ?
Br4 Cu1 Br3 131.00(3) . . ?
Br5 Cu2 Br7 98.79(3) . . ?
Br6 Cu2 Br5 133.65(3) . . ?
Br6 Cu2 Br7 100.26(3) . . ?
Br8 Cu2 Br5 99.27(3) . . ?
Br8 Cu2 Br6 100.53(3) . . ?
Br8 Cu2 Br7 129.21(3) . . ?
C1 N1 H1 109.2 . . ?
C1 N1 C5 109.7(3) . . ?
C3 N1 H1 109.2 . . ?
C3 N1 C1 109.6(3) . . ?
C3 N1 C5 110.0(3) . . ?
C5 N1 H1 109.2 . . ?
N1 C1 H1A 110.0 . . ?
N1 C1 H1B 110.0 . . ?
N1 C1 C2 108.3(3) . . ?
H1A C1 H1B 108.4 . . ?
C2 C1 H1A 110.0 . . ?
C2 C1 H1B 110.0 . . ?
C1 C2 H2A 110.0 . . ?
C1 C2 H2B 110.0 . . ?
C1 C2 C7 108.5(4) . . ?
H2A C2 H2B 108.4 . . ?
C7 C2 H2A 110.0 . . ?
C7 C2 H2B 110.0 . . ?
N1 C3 H3A 110.1 . . ?
N1 C3 H3B 110.1 . . ?
N1 C3 C4 108.0(4) . . ?
H3A C3 H3B 108.4 . . ?
C4 C3 H3A 110.1 . . ?
C4 C3 H3B 110.1 . . ?
C3 C4 H4A 110.0 . . ?
C3 C4 H4B 110.0 . . ?
H4A C4 H4B 108.4 . . ?
C7 C4 C3 108.6(4) . . ?
C7 C4 H4A 110.0 . . ?
C7 C4 H4B 110.0 . . ?
N1 C5 H5A 110.2 . . ?
N1 C5 H5B 110.2 . . ?
N1 C5 C6 107.7(3) . . ?
H5A C5 H5B 108.5 . . ?
C6 C5 H5A 110.2 . . ?
C6 C5 H5B 110.2 . . ?
C5 C6 H6A 109.9 . . ?
C5 C6 H6B 109.9 . . ?
H6A C6 H6B 108.3 . . ?
C7 C6 C5 109.1(3) . . ?
C7 C6 H6A 109.9 . . ?
C7 C6 H6B 109.9 . . ?
C2 C7 H7 110.8 . . ?
C4 C7 C2 107.5(4) . . ?
C4 C7 H7 110.8 . . ?
C6 C7 C2 108.6(4) . . ?
C6 C7 C4 108.3(4) . . ?
C6 C7 H7 110.8 . . ?
C8 N2 H2 108.9 . . ?
C8 N2 C10 110.2(4) . . ?
C10 N2 H2 108.9 . . ?
C12 N2 H2 108.9 . . ?
C12 N2 C8 110.7(4) . . ?
C12 N2 C10 109.3(4) . . ?
N2 C8 H8A 110.1 . . ?
N2 C8 H8B 110.1 . . ?
N2 C8 C9 108.0(4) . . ?
H8A C8 H8B 108.4 . . ?
C9 C8 H8A 110.1 . . ?
C9 C8 H8B 110.1 . . ?
C8 C9 H9A 109.9 . . ?
C8 C9 H9B 109.9 . . ?
H9A C9 H9B 108.3 . . ?
C14 C9 C8 108.9(4) . . ?
C14 C9 H9A 109.9 . . ?
C14 C9 H9B 109.9 . . ?
N2 C10 H10A 110.0 . . ?
N2 C10 H10B 110.0 . . ?
N2 C10 C11 108.4(4) . . ?
H10A C10 H10B 108.4 . . ?
C11 C10 H10A 110.0 . . ?
C11 C10 H10B 110.0 . . ?
C10 C11 H11A 109.7 . . ?
C10 C11 H11B 109.7 . . ?
H11A C11 H11B 108.2 . . ?
C14 C11 C10 109.6(4) . . ?
C14 C11 H11A 109.7 . . ?
C14 C11 H11B 109.7 . . ?
N2 C12 H12A 110.1 . . ?
N2 C12 H12B 110.1 . . ?
N2 C12 C13 107.8(3) . . ?
H12A C12 H12B 108.5 . . ?
C13 C12 H12A 110.1 . . ?
C13 C12 H12B 110.1 . . ?
C12 C13 H13A 109.7 . . ?
C12 C13 H13B 109.7 . . ?
H13A C13 H13B 108.2 . . ?
C14 C13 C12 109.6(4) . . ?
C14 C13 H13A 109.7 . . ?
C14 C13 H13B 109.7 . . ?
C9 C14 C11 107.1(5) . . ?
C9 C14 H14 110.4 . . ?
C11 C14 H14 110.4 . . ?
C13 C14 C9 110.2(5) . . ?
C13 C14 C11 108.3(4) . . ?
C13 C14 H14 110.4 . . ?
C15 N3 H3 108.8 . . ?
C17 N3 H3 108.8 . . ?
C17 N3 C15 110.5(5) . . ?
C17 N3 C19 109.4(4) . . ?
C19 N3 H3 108.8 . . ?
C19 N3 C15 110.6(5) . . ?
N3 C15 H15A 110.0 . . ?
N3 C15 H15B 110.0 . . ?
N3 C15 C16 108.6(4) . . ?
H15A C15 H15B 108.4 . . ?
C16 C15 H15A 110.0 . . ?
C16 C15 H15B 110.0 . . ?
C15 C16 H16A 110.0 . . ?
C15 C16 H16B 110.0 . . ?
H16A C16 H16B 108.4 . . ?
C21 C16 C15 108.4(4) . . ?
C21 C16 H16A 110.0 . . ?
C21 C16 H16B 110.0 . . ?
N3 C17 H17A 110.1 . . ?
N3 C17 H17B 110.1 . . ?
N3 C17 C18 107.9(4) . . ?
H17A C17 H17B 108.4 . . ?
C18 C17 H17A 110.1 . . ?
C18 C17 H17B 110.1 . . ?
C17 C18 H18A 109.8 . . ?
C17 C18 H18B 109.8 . . ?
H18A C18 H18B 108.3 . . ?
C21 C18 C17 109.2(4) . . ?
C21 C18 H18A 109.8 . . ?
C21 C18 H18B 109.8 . . ?
N3 C19 H19A 110.0 . . ?
N3 C19 H19B 110.0 . . ?
N3 C19 C20 108.5(4) . . ?
H19A C19 H19B 108.4 . . ?
C20 C19 H19A 110.0 . . ?
C20 C19 H19B 110.0 . . ?
C19 C20 H20A 109.8 . . ?
C19 C20 H20B 109.8 . . ?
H20A C20 H20B 108.3 . . ?
C21 C20 C19 109.2(4) . . ?
C21 C20 H20A 109.8 . . ?
C21 C20 H20B 109.8 . . ?
C16 C21 C18 109.5(4) . . ?
C16 C21 H21 110.3 . . ?
C18 C21 H21 110.3 . . ?
C20 C21 C16 108.9(4) . . ?
C20 C21 C18 107.4(4) . . ?
C20 C21 H21 110.3 . . ?
C22 N4 H4 109.2 . . ?
C24 N4 H4 109.2 . . ?
C24 N4 C22 109.0(3) . . ?
C26 N4 H4 109.2 . . ?
C26 N4 C22 110.0(3) . . ?
C26 N4 C24 110.1(4) . . ?
N4 C22 H22A 110.0 . . ?
N4 C22 H22B 110.0 . . ?
N4 C22 C23 108.4(3) . . ?
H22A C22 H22B 108.4 . . ?
C23 C22 H22A 110.0 . . ?
C23 C22 H22B 110.0 . . ?
C22 C23 H23A 109.9 . . ?
C22 C23 H23B 109.9 . . ?
H23A C23 H23B 108.3 . . ?
C28 C23 C22 108.7(4) . . ?
C28 C23 H23A 109.9 . . ?
C28 C23 H23B 109.9 . . ?
N4 C24 H24A 110.1 . . ?
N4 C24 H24B 110.1 . . ?
N4 C24 C25 108.0(4) . . ?
H24A C24 H24B 108.4 . . ?
C25 C24 H24A 110.1 . . ?
C25 C24 H24B 110.1 . . ?
C24 C25 H25A 109.9 . . ?
C24 C25 H25B 109.9 . . ?
H25A C25 H25B 108.3 . . ?
C28 C25 C24 109.0(4) . . ?
C28 C25 H25A 109.9 . . ?
C28 C25 H25B 109.9 . . ?
N4 C26 H26A 109.9 . . ?
N4 C26 H26B 109.9 . . ?
N4 C26 C27 109.1(4) . . ?
H26A C26 H26B 108.3 . . ?
C27 C26 H26A 109.9 . . ?
C27 C26 H26B 109.9 . . ?
C26 C27 H27A 110.1 . . ?
C26 C27 H27B 110.1 . . ?
H27A C27 H27B 108.4 . . ?
C28 C27 C26 107.9(4) . . ?
C28 C27 H27A 110.1 . . ?
C28 C27 H27B 110.1 . . ?
C23 C28 C25 107.4(4) . . ?
C23 C28 H28 110.5 . . ?
C25 C28 H28 110.5 . . ?
C27 C28 C23 109.3(4) . . ?
C27 C28 C25 108.5(4) . . ?
C27 C28 H28 110.5 . . ?

loop_
_geom_bond_atom_site_label_1
_geom_bond_atom_site_label_2
_geom_bond_distance
_geom_bond_site_symmetry_2
_geom_bond_publ_flag
Br1 Cu1 2.4124(8) . ?
Br2 Cu1 2.3857(9) . ?
Br3 Cu1 2.3987(8) . ?
Br4 Cu1 2.3699(8) . ?
Br5 Cu2 2.3996(8) . ?
Br6 Cu2 2.3794(9) . ?
Br7 Cu2 2.4115(8) . ?
Br8 Cu2 2.3626(8) . ?
N1 H1 1.0000 . ?
N1 C1 1.507(5) . ?
N1 C3 1.491(5) . ?
N1 C5 1.511(5) . ?
C1 H1A 0.9900 . ?
C1 H1B 0.9900 . ?
C1 C2 1.527(6) . ?
C2 H2A 0.9900 . ?
C2 H2B 0.9900 . ?
C2 C7 1.535(6) . ?
C3 H3A 0.9900 . ?
C3 H3B 0.9900 . ?
C3 C4 1.540(6) . ?
C4 H4A 0.9900 . ?
C4 H4B 0.9900 . ?
C4 C7 1.533(6) . ?
C5 H5A 0.9900 . ?
C5 H5B 0.9900 . ?
C5 C6 1.531(7) . ?
C6 H6A 0.9900 . ?
C6 H6B 0.9900 . ?
C6 C7 1.523(6) . ?
C7 H7 1.0000 . ?
N2 H2 1.0000 . ?
N2 C8 1.495(6) . ?
N2 C10 1.508(6) . ?
N2 C12 1.487(5) . ?
C8 H8A 0.9900 . ?
C8 H8B 0.9900 . ?
C8 C9 1.540(7) . ?
C9 H9A 0.9900 . ?
C9 H9B 0.9900 . ?
C9 C14 1.510(7) . ?
C10 H10A 0.9900 . ?
C10 H10B 0.9900 . ?
C10 C11 1.519(7) . ?
C11 H11A 0.9900 . ?
C11 H11B 0.9900 . ?
C11 C14 1.518(7) . ?
C12 H12A 0.9900 . ?
C12 H12B 0.9900 . ?
C12 C13 1.538(7) . ?
C13 H13A 0.9900 . ?
C13 H13B 0.9900 . ?
C13 C14 1.509(7) . ?
C14 H14 1.0000 . ?
N3 H3 1.0000 . ?
N3 C15 1.496(6) . ?
N3 C17 1.488(6) . ?
N3 C19 1.490(6) . ?
C15 H15A 0.9900 . ?
C15 H15B 0.9900 . ?
C15 C16 1.536(7) . ?
C16 H16A 0.9900 . ?
C16 H16B 0.9900 . ?
C16 C21 1.514(6) . ?
C17 H17A 0.9900 . ?
C17 H17B 0.9900 . ?
C17 C18 1.536(6) . ?
C18 H18A 0.9900 . ?
C18 H18B 0.9900 . ?
C18 C21 1.532(7) . ?
C19 H19A 0.9900 . ?
C19 H19B 0.9900 . ?
C19 C20 1.527(7) . ?
C20 H20A 0.9900 . ?
C20 H20B 0.9900 . ?
C20 C21 1.511(6) . ?
C21 H21 1.0000 . ?
N4 H4 1.0000 . ?
N4 C22 1.508(6) . ?
N4 C24 1.499(6) . ?
N4 C26 1.490(6) . ?
C22 H22A 0.9900 . ?
C22 H22B 0.9900 . ?
C22 C23 1.532(6) . ?
C23 H23A 0.9900 . ?
C23 H23B 0.9900 . ?
C23 C28 1.525(6) . ?
C24 H24A 0.9900 . ?
C24 H24B 0.9900 . ?
C24 C25 1.536(7) . ?
C25 H25A 0.9900 . ?
C25 H25B 0.9900 . ?
C25 C28 1.535(6) . ?
C26 H26A 0.9900 . ?
C26 H26B 0.9900 . ?
C26 C27 1.541(7) . ?
C27 H27A 0.9900 . ?
C27 H27B 0.9900 . ?
C27 C28 1.525(7) . ?
C28 H28 1.0000 . ?

loop_
_geom_hbond_atom_site_label_D
_geom_hbond_atom_site_label_H
_geom_hbond_atom_site_label_A
_geom_hbond_distance_DH
_geom_hbond_distance_HA
_geom_hbond_distance_DA
_geom_hbond_angle_DHA
_geom_hbond_site_symmetry_A
_geom_hbond_publ_flag
N1 H1 Br2 1.00 2.43 3.359(3) 153.6 . yes
N1 H1 Br3 1.00 2.99 3.636(4) 123.1 . yes
N2 H2 Br1 1.00 2.39 3.326(4) 154.7 . yes
N3 H3 Br5 1.00 2.44 3.330(4) 147.7 . yes
N4 H4 Br6 1.00 2.43 3.338(4) 150.3 . yes
N4 H4 Br7 1.00 2.90 3.535(4) 121.9 . yes

loop_
_geom_torsion_atom_site_label_1
_geom_torsion_atom_site_label_2
_geom_torsion_atom_site_label_3
_geom_torsion_atom_site_label_4
_geom_torsion
_geom_torsion_site_symmetry_1
_geom_torsion_site_symmetry_2
_geom_torsion_site_symmetry_3
_geom_torsion_site_symmetry_4
_geom_torsion_publ_flag
N1 C1 C2 C7 20.6(5) . . . . ?
N1 C3 C4 C7 19.8(5) . . . . ?
N1 C5 C6 C7 19.9(5) . . . . ?
C1 N1 C3 C4 -72.2(4) . . . . ?
C1 N1 C5 C6 48.2(5) . . . . ?
C1 C2 C7 C4 -70.9(4) . . . . ?
C1 C2 C7 C6 46.0(5) . . . . ?
C3 N1 C1 C2 48.4(4) . . . . ?
C3 N1 C5 C6 -72.4(5) . . . . ?
C3 C4 C7 C2 47.2(5) . . . . ?
C3 C4 C7 C6 -70.0(5) . . . . ?
C5 N1 C1 C2 -72.5(4) . . . . ?
C5 N1 C3 C4 48.5(5) . . . . ?
C5 C6 C7 C2 -70.2(5) . . . . ?
C5 C6 C7 C4 46.3(5) . . . . ?
N2 C8 C9 C14 16.9(7) . . . . ?
N2 C10 C11 C14 13.3(6) . . . . ?
N2 C12 C13 C14 14.4(7) . . . . ?
C8 N2 C10 C11 -68.3(6) . . . . ?
C8 N2 C12 C13 52.0(5) . . . . ?
C8 C9 C14 C11 -70.1(6) . . . . ?
C8 C9 C14 C13 47.6(6) . . . . ?
C10 N2 C8 C9 50.3(6) . . . . ?
C10 N2 C12 C13 -69.6(5) . . . . ?
C10 C11 C14 C9 52.1(6) . . . . ?
C10 C11 C14 C13 -66.9(6) . . . . ?
C12 N2 C8 C9 -70.8(6) . . . . ?
C12 N2 C10 C11 53.6(5) . . . . ?
C12 C13 C14 C9 -66.5(6) . . . . ?
C12 C13 C14 C11 50.4(6) . . . . ?
N3 C15 C16 C21 16.1(8) . . . . ?
N3 C17 C18 C21 14.7(6) . . . . ?
N3 C19 C20 C21 14.9(6) . . . . ?
C15 N3 C17 C18 51.8(5) . . . . ?
C15 N3 C19 C20 -68.8(6) . . . . ?
C15 C16 C21 C18 48.6(6) . . . . ?
C15 C16 C21 C20 -68.5(6) . . . . ?
C17 N3 C15 C16 -70.9(7) . . . . ?
C17 N3 C19 C20 53.2(5) . . . . ?
C17 C18 C21 C16 -67.4(5) . . . . ?
C17 C18 C21 C20 50.6(5) . . . . ?
C19 N3 C15 C16 50.4(7) . . . . ?
C19 N3 C17 C18 -70.2(5) . . . . ?
C19 C20 C21 C16 50.5(5) . . . . ?
C19 C20 C21 C18 -68.0(5) . . . . ?
N4 C22 C23 C28 -18.6(5) . . . . ?
N4 C24 C25 C28 -18.5(5) . . . . ?
N4 C26 C27 C28 -18.2(5) . . . . ?
C22 N4 C24 C25 71.7(4) . . . . ?
C22 N4 C26 C27 -48.8(5) . . . . ?
C22 C23 C28 C25 70.0(5) . . . . ?
C22 C23 C28 C27 -47.6(5) . . . . ?
C24 N4 C22 C23 -50.1(5) . . . . ?
C24 N4 C26 C27 71.4(5) . . . . ?
C24 C25 C28 C23 -48.3(5) . . . . ?
C24 C25 C28 C27 69.8(5) . . . . ?
C26 N4 C22 C23 70.8(5) . . . . ?
C26 N4 C24 C25 -49.0(5) . . . . ?
C26 C27 C28 C23 69.1(5) . . . . ?
C26 C27 C28 C25 -47.7(5) . . . . ?

loop_
_twin_individual_id
_twin_individual_mass_fraction_refined
1 0.524(8)
2 0.476(8)
